data_7103457
loop_
_publ_author_name
'K\"uhn, Elisabeth'
'Bulach, V\'eronique'
'Hosseini, Mir Wais'

_publ_section_title
;
 Molecular tectonics: control of pore size and polarity in 3-D
 hexagonal coordination networks based on porphyrins and a zinc cation.
;
_journal_issue 41
_journal_name_full 'Chemical communications (Cambridge, England)'
_journal_page_first 5104
_journal_page_last 5106
_journal_paper_doi 10.1039/b812831f
_journal_year 2008
_chemical_formula_moiety 'C46 H32 N6 O4, 3 (C H Cl3)'
_chemical_formula_sum 'C49 H35 Cl9 N6 O4'
_chemical_formula_weight 1090.88
_chemical_name_systematic
;
?
;
_space_group_IT_number 2
_symmetry_cell_setting triclinic
_symmetry_space_group_name_Hall '-P 1'
_symmetry_space_group_name_H-M 'P -1'
_atom_sites_solution_hydrogens geom
_atom_sites_solution_primary direct
_atom_sites_solution_secondary difmap
_audit_creation_method SHELXL-97
_cell_angle_alpha 78.3190(10)
_cell_angle_beta 76.7100(10)
_cell_angle_gamma 77.1790(10)
_cell_formula_units_Z 2
_cell_length_a 9.7555(2)
_cell_length_b 13.5546(3)
_cell_length_c 20.0154(4)
_cell_measurement_reflns_used 7544
_cell_measurement_temperature 173(2)
_cell_measurement_theta_max 0.00
_cell_measurement_theta_min 0.00
_cell_volume 2479.38(9)
_computing_cell_refinement 'Bruker SMART'
_computing_data_collection 'Bruker SMART'
_computing_data_reduction 'Bruker SAINT'
_computing_molecular_graphics 'Bruker SHELXTL'
_computing_publication_material 'Bruker SHELXTL'
_computing_structure_refinement 'SHELXL-97 (Sheldrick, 1997)'
_computing_structure_solution 'SHELXS-97 (Sheldrick, 1990)'
_diffrn_ambient_temperature 173(2)
_diffrn_measured_fraction_theta_full 0.988
_diffrn_measured_fraction_theta_max 0.988
_diffrn_measurement_device_type 'CCD area detector'
_diffrn_measurement_method 'phi and omega scans'
_diffrn_radiation_monochromator graphite
_diffrn_radiation_source 'fine-focus sealed tube'
_diffrn_radiation_type MoK\a
_diffrn_radiation_wavelength 0.71073
_diffrn_reflns_av_R_equivalents 0.0420
_diffrn_reflns_av_sigmaI/netI 0.0549
_diffrn_reflns_limit_h_max 12
_diffrn_reflns_limit_h_min -12
_diffrn_reflns_limit_k_max 16
_diffrn_reflns_limit_k_min -17
_diffrn_reflns_limit_l_max 24
_diffrn_reflns_limit_l_min -26
_diffrn_reflns_number 40250
_diffrn_reflns_theta_full 27.56
_diffrn_reflns_theta_max 27.56
_diffrn_reflns_theta_min 2.42
_exptl_absorpt_coefficient_mu 0.559
_exptl_absorpt_correction_T_max 0.9060
_exptl_absorpt_correction_T_min 0.8283
_exptl_absorpt_correction_type multi-scan
_exptl_absorpt_process_details sadabs
_exptl_crystal_colour red
_exptl_crystal_density_diffrn 1.461
_exptl_crystal_density_meas ?
_exptl_crystal_density_method 'not measured'
_exptl_crystal_description plate
_exptl_crystal_F_000 1112
_exptl_crystal_size_max 0.35
_exptl_crystal_size_mid 0.20
_exptl_crystal_size_min 0.18
_refine_diff_density_max 1.609
_refine_diff_density_min -1.333
_refine_diff_density_rms 0.093
_refine_ls_extinction_method none
_refine_ls_goodness_of_fit_ref 1.021
_refine_ls_hydrogen_treatment constr
_refine_ls_matrix_type full
_refine_ls_number_parameters 615
_refine_ls_number_reflns 11316
_refine_ls_number_restraints 0
_refine_ls_restrained_S_all 1.021
_refine_ls_R_factor_all 0.1163
_refine_ls_R_factor_gt 0.0809
_refine_ls_shift/su_max 0.001
_refine_ls_shift/su_mean 0.000
_refine_ls_structure_factor_coef Fsqd
_refine_ls_weighting_details 'calc w=1/[\s^2^(Fo^2^)+(0.1016P)^2^+6.5219P] where P=(Fo^2^+2Fc^2^)/3'
_refine_ls_weighting_scheme calc
_refine_ls_wR_factor_gt 0.2037
_refine_ls_wR_factor_ref 0.2310
_reflns_number_gt 7811
_reflns_number_total 11316
_reflns_threshold_expression >2sigma(I)
_cod_data_source_file b812831f.txt
_cod_data_source_block e1318a
_cod_depositor_comments
;
The following automatic conversions were performed:
'_symmetry_cell_setting' value 'Triclinic' changed to 'triclinic'
according to '/home/saulius/struct/CIF-dictionaries/cif_core.dic'
dictionary named 'cif_core.dic' version 2.4.1 from 2010-06-29.

Automatic conversion script
Id: cif_fix_enum 1527 2010-12-29 10:47:43Z saulius 

The following automatic conversions were performed:

'_exptl_crystal_density_meas' value 'none' was changed to '?' - the
value is perceived as not measured.

Automatic conversion script
Id: cif_fix_values 3008 2015-01-20 13:52:24Z robertas 
;
_cod_original_sg_symbol_H-M P-1
_cod_database_code 7103457

loop_
_symmetry_equiv_pos_as_xyz
'x, y, z'
'-x, -y, -z'

loop_
_atom_site_label
_atom_site_type_symbol
_atom_site_fract_x
_atom_site_fract_y
_atom_site_fract_z
_atom_site_U_iso_or_equiv
_atom_site_adp_type
_atom_site_occupancy
_atom_site_symmetry_multiplicity
_atom_site_calc_flag
_atom_site_refinement_flags
_atom_site_disorder_assembly
_atom_site_disorder_group
N1 N 0.9360(3) 0.4249(2) 0.91121(15) 0.0203(6) Uani 1 1 d . . .
H1 H 0.9760 0.3682 0.9349 0.024 Uiso 1 1 calc R . .
N2 N 0.9036(3) 0.3336(2) 1.05665(16) 0.0210(6) Uani 1 1 d . . .
N3 N 1.0885(3) 0.1456(2) 1.01799(15) 0.0204(6) Uani 1 1 d . . .
H3 H 1.0518 0.2040 0.9946 0.025 Uiso 1 1 calc R . .
N4 N 1.1367(3) 0.2414(2) 0.87288(15) 0.0200(6) Uani 1 1 d . . .
C1 C 0.9667(4) 0.4544(3) 0.84081(19) 0.0224(7) Uani 1 1 d . . .
C2 C 0.8783(4) 0.5528(3) 0.82236(19) 0.0241(8) Uani 1 1 d . . .
H2 H 0.8794 0.5910 0.7769 0.029 Uiso 1 1 calc R . .
C3 C 0.7938(4) 0.5800(3) 0.8819(2) 0.0242(8) Uani 1 1 d . . .
H3A H 0.7231 0.6403 0.8862 0.029 Uiso 1 1 calc R . .
C4 C 0.8316(4) 0.5000(3) 0.93799(18) 0.0192(7) Uani 1 1 d . . .
C5 C 0.7719(4) 0.5006(3) 1.00848(19) 0.0206(7) Uani 1 1 d . . .
C6 C 0.8107(4) 0.4250(3) 1.06304(19) 0.0210(7) Uani 1 1 d . . .
C7 C 0.7585(4) 0.4296(3) 1.13598(19) 0.0244(8) Uani 1 1 d . . .
H7 H 0.6938 0.4847 1.1553 0.029 Uiso 1 1 calc R . .
C8 C 0.8183(4) 0.3411(3) 1.17187(19) 0.0248(8) Uani 1 1 d . . .
H8 H 0.8034 0.3229 1.2210 0.030 Uiso 1 1 calc R . .
C9 C 0.9081(4) 0.2797(3) 1.12241(18) 0.0199(7) Uani 1 1 d . . .
C10 C 0.9811(4) 0.1790(3) 1.13818(18) 0.0200(7) Uani 1 1 d . . .
C11 C 1.0647(4) 0.1183(3) 1.08885(18) 0.0203(7) Uani 1 1 d . . .
C12 C 1.1419(4) 0.0160(3) 1.10622(19) 0.0252(8) Uani 1 1 d . . .
H12 H 1.1429 -0.0215 1.1517 0.030 Uiso 1 1 calc R . .
C13 C 1.2130(4) -0.0170(3) 1.04607(19) 0.0252(8) Uani 1 1 d . . .
H13 H 1.2730 -0.0817 1.0412 0.030 Uiso 1 1 calc R . .
C14 C 1.1798(4) 0.0655(3) 0.99053(18) 0.0196(7) Uani 1 1 d . . .
C15 C 1.2420(4) 0.0650(3) 0.91976(18) 0.0201(7) Uani 1 1 d . . .
C16 C 1.2221(4) 0.1471(3) 0.86554(19) 0.0211(7) Uani 1 1 d . . .
C17 C 1.2848(4) 0.1477(3) 0.79294(19) 0.0240(8) Uani 1 1 d . . .
H17 H 1.3479 0.0923 0.7731 0.029 Uiso 1 1 calc R . .
C18 C 1.2380(4) 0.2410(3) 0.75813(19) 0.0245(8) Uani 1 1 d . . .
H18 H 1.2627 0.2632 0.7095 0.029 Uiso 1 1 calc R . .
C19 C 1.1436(4) 0.3007(3) 0.80812(18) 0.0209(7) Uani 1 1 d . . .
C20 C 1.0665(4) 0.3996(3) 0.79262(18) 0.0209(7) Uani 1 1 d . . .
C21 C 0.6554(4) 0.5878(3) 1.02831(18) 0.0211(7) Uani 1 1 d . . .
C22 C 0.5190(4) 0.5716(3) 1.0625(2) 0.0259(8) Uani 1 1 d . . .
H22 H 0.4974 0.5045 1.0720 0.031 Uiso 1 1 calc R . .
C23 C 0.4150(4) 0.6531(3) 1.0826(2) 0.0295(8) Uani 1 1 d . . .
H23 H 0.3229 0.6400 1.1060 0.035 Uiso 1 1 calc R . .
N6 N 0.4373(4) 0.7500(3) 1.07088(18) 0.0306(7) Uani 1 1 d . . .
C24 C 0.5677(4) 0.7650(3) 1.0366(2) 0.0276(8) Uani 1 1 d . . .
H24 H 0.5855 0.8331 1.0267 0.033 Uiso 1 1 calc R . .
C25 C 0.6785(4) 0.6885(3) 1.0146(2) 0.0247(8) Uani 1 1 d . . .
H25 H 0.7689 0.7042 0.9905 0.030 Uiso 1 1 calc R . .
C26 C 0.9616(4) 0.1307(3) 1.21288(18) 0.0222(7) Uani 1 1 d . . .
C27 C 0.8938(4) 0.0466(3) 1.23573(19) 0.0257(8) Uani 1 1 d . . .
H27 H 0.8649 0.0175 1.2030 0.031 Uiso 1 1 calc R . .
C28 C 0.8674(4) 0.0042(3) 1.3057(2) 0.0298(8) Uani 1 1 d . . .
H28 H 0.8213 -0.0534 1.3210 0.036 Uiso 1 1 calc R . .
C29 C 0.9096(4) 0.0475(3) 1.35258(19) 0.0286(8) Uani 1 1 d . . .
O1 O 0.8879(3) 0.0016(2) 1.42313(14) 0.0370(7) Uani 1 1 d . . .
C32 C 0.7807(6) 0.0496(4) 1.4677(2) 0.0485(13) Uani 1 1 d . . .
O2 O 0.7079(6) 0.1276(4) 1.4489(2) 0.110(2) Uani 1 1 d . . .
C33 C 0.7706(7) -0.0062(5) 1.5403(2) 0.0574(15) Uani 1 1 d . . .
H33A H 0.8125 0.0283 1.5671 0.086 Uiso 1 1 calc R . .
H33B H 0.8230 -0.0768 1.5398 0.086 Uiso 1 1 calc R . .
H33C H 0.6698 -0.0069 1.5617 0.086 Uiso 1 1 calc R . .
C30 C 0.9783(5) 0.1295(3) 1.3320(2) 0.0308(9) Uani 1 1 d . . .
H30 H 1.0070 0.1577 1.3652 0.037 Uiso 1 1 calc R . .
C31 C 1.0059(4) 0.1710(3) 1.2616(2) 0.0275(8) Uani 1 1 d . . .
H31 H 1.0551 0.2271 1.2467 0.033 Uiso 1 1 calc R . .
C34 C 1.3443(4) -0.0305(3) 0.90149(18) 0.0211(7) Uani 1 1 d . . .
C35 C 1.3015(4) -0.1247(3) 0.9148(2) 0.0236(7) Uani 1 1 d . . .
H35 H 1.2061 -0.1308 0.9373 0.028 Uiso 1 1 calc R . .
C36 C 1.3989(4) -0.2094(3) 0.8950(2) 0.0282(8) Uani 1 1 d . . .
H36 H 1.3677 -0.2734 0.9051 0.034 Uiso 1 1 calc R . .
N7 N 1.5343(4) -0.2070(3) 0.86253(18) 0.0316(8) Uani 1 1 d . . .
C37 C 1.5752(4) -0.1166(3) 0.8516(2) 0.0332(9) Uani 1 1 d . . .
H37 H 1.6718 -0.1130 0.8297 0.040 Uiso 1 1 calc R . .
C38 C 1.4863(4) -0.0278(3) 0.8701(2) 0.0287(8) Uani 1 1 d . . .
H38 H 1.5218 0.0344 0.8614 0.034 Uiso 1 1 calc R . .
C39 C 1.0871(4) 0.4513(3) 0.71809(18) 0.0236(8) Uani 1 1 d . . .
C40 C 0.9847(5) 0.4586(3) 0.6787(2) 0.0320(9) Uani 1 1 d . . .
H40 H 0.9027 0.4281 0.6985 0.038 Uiso 1 1 calc R . .
C41 C 1.0003(5) 0.5102(3) 0.6105(2) 0.0377(10) Uani 1 1 d . . .
H41 H 0.9302 0.5142 0.5835 0.045 Uiso 1 1 calc R . .
C42 C 1.1175(5) 0.5549(3) 0.5828(2) 0.0321(9) Uani 1 1 d . . .
O3 O 1.1354(4) 0.6035(2) 0.51302(15) 0.0440(8) Uani 1 1 d . . .
C45 C 1.0697(5) 0.7028(3) 0.4998(2) 0.0310(9) Uani 1 1 d . . .
O4 O 1.0019(4) 0.7487(2) 0.54493(16) 0.0468(8) Uani 1 1 d . . .
C46 C 1.0916(6) 0.7407(4) 0.4238(2) 0.0470(12) Uani 1 1 d . . .
H46A H 1.0366 0.7078 0.4024 0.070 Uiso 1 1 calc R . .
H46B H 1.1937 0.7242 0.4032 0.070 Uiso 1 1 calc R . .
H46C H 1.0591 0.8152 0.4157 0.070 Uiso 1 1 calc R . .
C43 C 1.2210(5) 0.5486(4) 0.6205(2) 0.0440(11) Uani 1 1 d . . .
H43 H 1.3025 0.5796 0.6004 0.053 Uiso 1 1 calc R . .
C44 C 1.2057(5) 0.4966(4) 0.6882(2) 0.0366(10) Uani 1 1 d . . .
H44 H 1.2773 0.4920 0.7144 0.044 Uiso 1 1 calc R . .
C47 C 0.3036(5) 0.7940(3) 0.2278(2) 0.0353(9) Uani 1 1 d . . .
H47 H 0.3540 0.8134 0.1789 0.042 Uiso 1 1 calc R . .
Cl1 Cl 0.40553(16) 0.68107(10) 0.26545(8) 0.0575(4) Uani 1 1 d . . .
Cl2 Cl 0.28867(14) 0.89460(9) 0.27365(6) 0.0422(3) Uani 1 1 d . . .
Cl3 Cl 0.13426(13) 0.77304(9) 0.22555(7) 0.0476(3) Uani 1 1 d . . .
C48 C 0.4384(6) 0.2721(5) 0.5146(3) 0.0622(16) Uani 1 1 d . . .
H48 H 0.5132 0.2342 0.4809 0.075 Uiso 1 1 calc R . .
Cl4 Cl 0.5141(3) 0.2896(3) 0.57961(13) 0.1262(10) Uani 1 1 d . . .
Cl5 Cl 0.3002(4) 0.2101(3) 0.54312(17) 0.1649(15) Uani 1 1 d . . .
Cl6 Cl 0.43239(16) 0.77564(14) 0.67884(10) 0.0811(6) Uani 1 1 d . . .
C49 C 0.5745(5) 0.7043(4) 0.7172(2) 0.0412(11) Uani 1 1 d . . .
H49 H 0.5649 0.7244 0.7637 0.049 Uiso 1 1 calc R . .
Cl7 Cl 0.57186(15) 0.57201(10) 0.72864(8) 0.0576(4) Uani 1 1 d . . .
Cl8 Cl 0.73867(14) 0.72846(11) 0.66525(7) 0.0554(4) Uani 1 1 d . . .
Cl9 Cl 0.3723(3) 0.3986(2) 0.47120(13) 0.1223(10) Uani 1 1 d . . .

loop_
_atom_site_aniso_label
_atom_site_aniso_U_11
_atom_site_aniso_U_22
_atom_site_aniso_U_33
_atom_site_aniso_U_23
_atom_site_aniso_U_13
_atom_site_aniso_U_12
N1 0.0229(15) 0.0156(14) 0.0192(15) -0.0002(11) -0.0051(12) 0.0020(11)
N2 0.0221(15) 0.0165(14) 0.0218(16) 0.0000(12) -0.0047(12) -0.0003(11)
N3 0.0204(14) 0.0174(14) 0.0198(15) -0.0002(12) -0.0017(12) -0.0004(11)
N4 0.0210(14) 0.0173(14) 0.0191(15) -0.0014(12) -0.0044(12) 0.0011(11)
C1 0.0257(18) 0.0181(17) 0.0219(18) -0.0003(14) -0.0044(15) -0.0038(14)
C2 0.0318(19) 0.0185(17) 0.0175(18) 0.0030(14) -0.0045(15) -0.0009(15)
C3 0.0265(18) 0.0165(17) 0.0262(19) -0.0012(14) -0.0063(15) 0.0022(14)
C4 0.0223(17) 0.0148(16) 0.0193(17) -0.0008(13) -0.0056(14) -0.0013(13)
C5 0.0218(17) 0.0166(16) 0.0218(18) -0.0025(14) -0.0028(14) -0.0021(13)
C6 0.0222(17) 0.0166(17) 0.0236(18) -0.0045(14) -0.0018(14) -0.0036(13)
C7 0.0285(19) 0.0196(18) 0.0221(19) -0.0051(14) -0.0008(15) -0.0008(15)
C8 0.0290(19) 0.0268(19) 0.0164(17) -0.0035(15) -0.0029(15) -0.0024(15)
C9 0.0204(17) 0.0171(17) 0.0206(18) -0.0011(14) -0.0048(14) -0.0014(13)
C10 0.0244(17) 0.0191(17) 0.0167(17) -0.0002(13) -0.0048(14) -0.0063(14)
C11 0.0227(17) 0.0186(17) 0.0179(17) 0.0001(13) -0.0043(14) -0.0024(14)
C12 0.0306(19) 0.0213(18) 0.0189(18) 0.0023(14) -0.0072(15) 0.0023(15)
C13 0.0290(19) 0.0183(17) 0.0241(19) 0.0012(14) -0.0069(16) 0.0020(14)
C14 0.0182(16) 0.0155(16) 0.0225(18) -0.0011(14) -0.0035(14) 0.0004(13)
C15 0.0200(17) 0.0162(16) 0.0224(18) -0.0015(14) -0.0037(14) -0.0019(13)
C16 0.0223(17) 0.0181(17) 0.0219(18) -0.0043(14) -0.0040(14) -0.0007(13)
C17 0.0270(18) 0.0212(18) 0.0199(18) -0.0033(14) -0.0014(15) -0.0002(15)
C18 0.0300(19) 0.0241(18) 0.0151(17) -0.0009(14) -0.0010(15) -0.0020(15)
C19 0.0221(17) 0.0224(18) 0.0172(17) -0.0022(14) -0.0034(14) -0.0036(14)
C20 0.0250(18) 0.0203(17) 0.0167(17) -0.0018(14) -0.0036(14) -0.0041(14)
C21 0.0252(18) 0.0186(17) 0.0189(17) -0.0048(14) -0.0057(14) -0.0001(14)
C22 0.0243(18) 0.0207(18) 0.031(2) -0.0051(16) -0.0029(16) -0.0022(15)
C23 0.0237(19) 0.031(2) 0.032(2) -0.0113(17) 0.0010(16) -0.0010(16)
N6 0.0348(19) 0.0246(17) 0.0310(18) -0.0099(14) -0.0071(15) 0.0032(14)
C24 0.036(2) 0.0160(17) 0.031(2) -0.0036(15) -0.0113(17) -0.0007(15)
C25 0.0281(19) 0.0221(18) 0.0245(19) -0.0036(15) -0.0058(15) -0.0048(15)
C26 0.0249(18) 0.0209(18) 0.0164(17) -0.0017(14) -0.0023(14) 0.0018(14)
C27 0.034(2) 0.0227(18) 0.0207(19) -0.0007(15) -0.0076(16) -0.0067(16)
C28 0.037(2) 0.0236(19) 0.026(2) 0.0028(16) -0.0049(17) -0.0075(16)
C29 0.037(2) 0.0246(19) 0.0171(18) 0.0012(15) -0.0048(16) 0.0040(16)
O1 0.0521(19) 0.0323(16) 0.0172(14) 0.0030(12) -0.0051(13) 0.0037(14)
C32 0.046(3) 0.062(3) 0.024(2) 0.000(2) -0.004(2) 0.011(2)
O2 0.095(4) 0.123(4) 0.040(2) 0.016(3) 0.014(2) 0.073(3)
C33 0.069(4) 0.067(4) 0.022(2) 0.004(2) -0.004(2) 0.003(3)
C30 0.041(2) 0.028(2) 0.024(2) -0.0071(16) -0.0101(17) -0.0019(17)
C31 0.037(2) 0.0216(19) 0.024(2) -0.0016(15) -0.0093(16) -0.0039(16)
C34 0.0232(17) 0.0205(17) 0.0185(17) -0.0046(14) -0.0055(14) 0.0010(14)
C35 0.0256(18) 0.0186(17) 0.0265(19) -0.0024(15) -0.0066(15) -0.0033(14)
C36 0.037(2) 0.0196(18) 0.030(2) -0.0053(16) -0.0110(17) -0.0033(16)
N7 0.0323(18) 0.0250(17) 0.0347(19) -0.0097(15) -0.0071(15) 0.0055(14)
C37 0.026(2) 0.028(2) 0.039(2) -0.0049(18) -0.0014(17) 0.0027(16)
C38 0.0258(19) 0.0207(19) 0.035(2) -0.0023(16) 0.0003(16) -0.0031(15)
C39 0.0288(19) 0.0203(18) 0.0173(18) -0.0015(14) -0.0016(15) 0.0002(15)
C40 0.038(2) 0.032(2) 0.026(2) 0.0032(17) -0.0089(17) -0.0113(18)
C41 0.050(3) 0.037(2) 0.024(2) 0.0018(18) -0.0127(19) -0.004(2)
C42 0.046(2) 0.027(2) 0.0146(18) 0.0013(15) 0.0002(17) 0.0013(18)
O3 0.065(2) 0.0321(16) 0.0175(14) 0.0041(12) 0.0041(14) 0.0076(15)
C45 0.040(2) 0.026(2) 0.024(2) 0.0024(16) -0.0039(17) -0.0074(17)
O4 0.072(2) 0.0333(17) 0.0308(17) -0.0066(14) -0.0102(16) 0.0017(16)
C46 0.062(3) 0.039(3) 0.028(2) 0.0098(19) -0.006(2) -0.001(2)
C43 0.043(3) 0.053(3) 0.030(2) 0.008(2) 0.002(2) -0.019(2)
C44 0.038(2) 0.044(3) 0.026(2) 0.0038(18) -0.0062(18) -0.012(2)
C47 0.042(2) 0.027(2) 0.035(2) -0.0021(18) -0.0045(19) -0.0080(18)
Cl1 0.0618(8) 0.0418(7) 0.0692(9) -0.0100(6) -0.0277(7) 0.0066(6)
Cl2 0.0595(7) 0.0370(6) 0.0314(6) -0.0074(4) -0.0006(5) -0.0186(5)
Cl3 0.0501(7) 0.0396(6) 0.0568(8) 0.0064(5) -0.0205(6) -0.0183(5)
C48 0.043(3) 0.095(5) 0.048(3) -0.027(3) -0.003(2) -0.002(3)
Cl4 0.0901(15) 0.205(3) 0.1074(17) -0.0484(18) -0.0509(13) -0.0217(17)
Cl5 0.145(3) 0.251(4) 0.133(2) -0.039(2) 0.0051(19) -0.133(3)
Cl6 0.0446(8) 0.0802(11) 0.0836(12) 0.0247(9) 0.0009(8) 0.0127(7)
C49 0.047(3) 0.042(3) 0.029(2) -0.0052(19) 0.001(2) -0.005(2)
Cl7 0.0512(7) 0.0447(7) 0.0739(10) -0.0072(6) -0.0030(7) -0.0141(6)
Cl8 0.0483(7) 0.0598(8) 0.0567(8) 0.0125(6) -0.0153(6) -0.0215(6)
Cl9 0.145(2) 0.1059(17) 0.1018(16) -0.0398(14) -0.0430(16) 0.0466(16)

loop_
_atom_type_symbol
_atom_type_description
_atom_type_scat_dispersion_real
_atom_type_scat_dispersion_imag
_atom_type_scat_source
C C 0.0033 0.0016 'International Tables Vol C Tables 4.2.6.8 and 6.1.1.4'
H H 0.0000 0.0000 'International Tables Vol C Tables 4.2.6.8 and 6.1.1.4'
N N 0.0061 0.0033 'International Tables Vol C Tables 4.2.6.8 and 6.1.1.4'
O O 0.0106 0.0060 'International Tables Vol C Tables 4.2.6.8 and 6.1.1.4'
Cl Cl 0.1484 0.1585 'International Tables Vol C Tables 4.2.6.8 and 6.1.1.4'

loop_
_geom_angle_atom_site_label_1
_geom_angle_atom_site_label_2
_geom_angle_atom_site_label_3
_geom_angle
_geom_angle_site_symmetry_1
_geom_angle_site_symmetry_3
_geom_angle_publ_flag
C1 N1 C4 107.4(3) . . ?
C1 N1 H1 126.3 . . ?
C4 N1 H1 126.3 . . ?
C6 N2 C9 107.9(3) . . ?
C14 N3 C11 107.2(3) . . ?
C14 N3 H3 126.4 . . ?
C11 N3 H3 126.4 . . ?
C19 N4 C16 108.1(3) . . ?
N1 C1 C20 126.6(3) . . ?
N1 C1 C2 109.2(3) . . ?
C20 C1 C2 124.2(3) . . ?
C3 C2 C1 107.1(3) . . ?
C3 C2 H2 126.4 . . ?
C1 C2 H2 126.4 . . ?
C2 C3 C4 107.0(3) . . ?
C2 C3 H3A 126.5 . . ?
C4 C3 H3A 126.5 . . ?
N1 C4 C5 125.6(3) . . ?
N1 C4 C3 109.3(3) . . ?
C5 C4 C3 125.1(3) . . ?
C6 C5 C4 125.4(3) . . ?
C6 C5 C21 116.2(3) . . ?
C4 C5 C21 118.4(3) . . ?
N2 C6 C5 126.2(3) . . ?
N2 C6 C7 108.3(3) . . ?
C5 C6 C7 125.5(3) . . ?
C8 C7 C6 107.5(3) . . ?
C8 C7 H7 126.2 . . ?
C6 C7 H7 126.2 . . ?
C7 C8 C9 107.7(3) . . ?
C7 C8 H8 126.2 . . ?
C9 C8 H8 126.2 . . ?
N2 C9 C10 125.6(3) . . ?
N2 C9 C8 108.5(3) . . ?
C10 C9 C8 125.7(3) . . ?
C9 C10 C11 125.1(3) . . ?
C9 C10 C26 117.3(3) . . ?
C11 C10 C26 117.5(3) . . ?
N3 C11 C10 126.8(3) . . ?
N3 C11 C12 109.1(3) . . ?
C10 C11 C12 124.2(3) . . ?
C13 C12 C11 107.6(3) . . ?
C13 C12 H12 126.2 . . ?
C11 C12 H12 126.2 . . ?
C12 C13 C14 106.6(3) . . ?
C12 C13 H13 126.7 . . ?
C14 C13 H13 126.7 . . ?
N3 C14 C15 125.8(3) . . ?
N3 C14 C13 109.5(3) . . ?
C15 C14 C13 124.5(3) . . ?
C16 C15 C14 125.9(3) . . ?
C16 C15 C34 117.3(3) . . ?
C14 C15 C34 116.8(3) . . ?
N4 C16 C15 125.4(3) . . ?
N4 C16 C17 108.1(3) . . ?
C15 C16 C17 126.5(3) . . ?
C18 C17 C16 107.8(3) . . ?
C18 C17 H17 126.1 . . ?
C16 C17 H17 126.1 . . ?
C17 C18 C19 107.7(3) . . ?
C17 C18 H18 126.2 . . ?
C19 C18 H18 126.2 . . ?
N4 C19 C20 126.1(3) . . ?
N4 C19 C18 108.3(3) . . ?
C20 C19 C18 125.6(3) . . ?
C19 C20 C1 125.4(3) . . ?
C19 C20 C39 118.1(3) . . ?
C1 C20 C39 116.5(3) . . ?
C22 C21 C25 117.0(3) . . ?
C22 C21 C5 121.1(3) . . ?
C25 C21 C5 121.9(3) . . ?
C23 C22 C21 119.9(4) . . ?
C23 C22 H22 120.1 . . ?
C21 C22 H22 120.1 . . ?
N6 C23 C22 123.5(4) . . ?
N6 C23 H23 118.3 . . ?
C22 C23 H23 118.3 . . ?
C24 N6 C23 116.1(3) . . ?
N6 C24 C25 124.6(4) . . ?
N6 C24 H24 117.7 . . ?
C25 C24 H24 117.7 . . ?
C24 C25 C21 118.9(4) . . ?
C24 C25 H25 120.5 . . ?
C21 C25 H25 120.5 . . ?
C27 C26 C31 118.6(3) . . ?
C27 C26 C10 120.3(3) . . ?
C31 C26 C10 121.0(3) . . ?
C26 C27 C28 121.1(3) . . ?
C26 C27 H27 119.5 . . ?
C28 C27 H27 119.5 . . ?
C29 C28 C27 118.7(4) . . ?
C29 C28 H28 120.7 . . ?
C27 C28 H28 120.7 . . ?
C30 C29 C28 121.9(4) . . ?
C30 C29 O1 119.6(4) . . ?
C28 C29 O1 118.4(4) . . ?
C32 O1 C29 117.6(3) . . ?
O2 C32 O1 121.5(4) . . ?
O2 C32 C33 126.4(5) . . ?
O1 C32 C33 112.1(4) . . ?
C32 C33 H33A 109.5 . . ?
C32 C33 H33B 109.5 . . ?
H33A C33 H33B 109.5 . . ?
C32 C33 H33C 109.5 . . ?
H33A C33 H33C 109.5 . . ?
H33B C33 H33C 109.5 . . ?
C29 C30 C31 119.2(4) . . ?
C29 C30 H30 120.4 . . ?
C31 C30 H30 120.4 . . ?
C30 C31 C26 120.4(4) . . ?
C30 C31 H31 119.8 . . ?
C26 C31 H31 119.8 . . ?
C35 C34 C38 117.2(3) . . ?
C35 C34 C15 121.8(3) . . ?
C38 C34 C15 121.1(3) . . ?
C36 C35 C34 119.4(4) . . ?
C36 C35 H35 120.3 . . ?
C34 C35 H35 120.3 . . ?
N7 C36 C35 124.0(4) . . ?
N7 C36 H36 118.0 . . ?
C35 C36 H36 118.0 . . ?
C37 N7 C36 116.1(3) . . ?
N7 C37 C38 124.2(4) . . ?
N7 C37 H37 117.9 . . ?
C38 C37 H37 117.9 . . ?
C37 C38 C34 119.2(4) . . ?
C37 C38 H38 120.4 . . ?
C34 C38 H38 120.4 . . ?
C40 C39 C44 118.5(4) . . ?
C40 C39 C20 120.6(3) . . ?
C44 C39 C20 120.8(3) . . ?
C39 C40 C41 120.9(4) . . ?
C39 C40 H40 119.6 . . ?
C41 C40 H40 119.6 . . ?
C42 C41 C40 119.2(4) . . ?
C42 C41 H41 120.4 . . ?
C40 C41 H41 120.4 . . ?
C41 C42 C43 121.3(4) . . ?
C41 C42 O3 118.9(4) . . ?
C43 C42 O3 119.8(4) . . ?
C45 O3 C42 117.5(3) . . ?
O4 C45 O3 122.1(4) . . ?
O4 C45 C46 127.0(4) . . ?
O3 C45 C46 110.8(4) . . ?
C45 C46 H46A 109.5 . . ?
C45 C46 H46B 109.5 . . ?
H46A C46 H46B 109.5 . . ?
C45 C46 H46C 109.5 . . ?
H46A C46 H46C 109.5 . . ?
H46B C46 H46C 109.5 . . ?
C42 C43 C44 119.4(4) . . ?
C42 C43 H43 120.3 . . ?
C44 C43 H43 120.3 . . ?
C43 C44 C39 120.8(4) . . ?
C43 C44 H44 119.6 . . ?
C39 C44 H44 119.6 . . ?
Cl3 C47 Cl2 110.8(3) . . ?
Cl3 C47 Cl1 110.3(2) . . ?
Cl2 C47 Cl1 110.4(2) . . ?
Cl3 C47 H47 108.4 . . ?
Cl2 C47 H47 108.4 . . ?
Cl1 C47 H47 108.4 . . ?
Cl5 C48 Cl4 113.9(4) . . ?
Cl5 C48 Cl9 107.9(4) . . ?
Cl4 C48 Cl9 106.5(4) . . ?
Cl5 C48 H48 109.5 . . ?
Cl4 C48 H48 109.5 . . ?
Cl9 C48 H48 109.5 . . ?
Cl6 C49 Cl8 110.4(3) . . ?
Cl6 C49 Cl7 110.4(3) . . ?
Cl8 C49 Cl7 109.2(3) . . ?
Cl6 C49 H49 108.9 . . ?
Cl8 C49 H49 108.9 . . ?
Cl7 C49 H49 108.9 . . ?

loop_
_geom_bond_atom_site_label_1
_geom_bond_atom_site_label_2
_geom_bond_distance
_geom_bond_site_symmetry_2
_geom_bond_publ_flag
N1 C1 1.366(5) . ?
N1 C4 1.367(4) . ?
N1 H1 0.8800 . ?
N2 C6 1.373(4) . ?
N2 C9 1.375(5) . ?
N3 C14 1.365(4) . ?
N3 C11 1.370(5) . ?
N3 H3 0.8800 . ?
N4 C19 1.376(5) . ?
N4 C16 1.378(4) . ?
C1 C20 1.403(5) . ?
C1 C2 1.447(5) . ?
C2 C3 1.352(5) . ?
C2 H2 0.9500 . ?
C3 C4 1.446(5) . ?
C3 H3A 0.9500 . ?
C4 C5 1.398(5) . ?
C5 C6 1.396(5) . ?
C5 C21 1.494(5) . ?
C6 C7 1.441(5) . ?
C7 C8 1.353(5) . ?
C7 H7 0.9500 . ?
C8 C9 1.432(5) . ?
C8 H8 0.9500 . ?
C9 C10 1.402(5) . ?
C10 C11 1.406(5) . ?
C10 C26 1.493(5) . ?
C11 C12 1.439(5) . ?
C12 C13 1.351(5) . ?
C12 H12 0.9500 . ?
C13 C14 1.446(5) . ?
C13 H13 0.9500 . ?
C14 C15 1.408(5) . ?
C15 C16 1.402(5) . ?
C15 C34 1.503(5) . ?
C16 C17 1.440(5) . ?
C17 C18 1.352(5) . ?
C17 H17 0.9500 . ?
C18 C19 1.441(5) . ?
C18 H18 0.9500 . ?
C19 C20 1.396(5) . ?
C20 C39 1.503(5) . ?
C21 C22 1.393(5) . ?
C21 C25 1.394(5) . ?
C22 C23 1.381(5) . ?
C22 H22 0.9500 . ?
C23 N6 1.344(5) . ?
C23 H23 0.9500 . ?
N6 C24 1.337(5) . ?
C24 C25 1.380(5) . ?
C24 H24 0.9500 . ?
C25 H25 0.9500 . ?
C26 C27 1.390(5) . ?
C26 C31 1.397(5) . ?
C27 C28 1.390(5) . ?
C27 H27 0.9500 . ?
C28 C29 1.379(6) . ?
C28 H28 0.9500 . ?
C29 C30 1.368(6) . ?
C29 O1 1.411(5) . ?
O1 C32 1.348(6) . ?
C32 O2 1.181(6) . ?
C32 C33 1.487(7) . ?
C33 H33A 0.9800 . ?
C33 H33B 0.9800 . ?
C33 H33C 0.9800 . ?
C30 C31 1.395(6) . ?
C30 H30 0.9500 . ?
C31 H31 0.9500 . ?
C34 C35 1.386(5) . ?
C34 C38 1.389(5) . ?
C35 C36 1.380(5) . ?
C35 H35 0.9500 . ?
C36 N7 1.335(5) . ?
C36 H36 0.9500 . ?
N7 C37 1.334(5) . ?
C37 C38 1.381(5) . ?
C37 H37 0.9500 . ?
C38 H38 0.9500 . ?
C39 C40 1.384(5) . ?
C39 C44 1.387(6) . ?
C40 C41 1.394(6) . ?
C40 H40 0.9500 . ?
C41 C42 1.365(6) . ?
C41 H41 0.9500 . ?
C42 C43 1.372(7) . ?
C42 O3 1.408(5) . ?
O3 C45 1.357(5) . ?
C45 O4 1.188(5) . ?
C45 C46 1.485(6) . ?
C46 H46A 0.9800 . ?
C46 H46B 0.9800 . ?
C46 H46C 0.9800 . ?
C43 C44 1.386(6) . ?
C43 H43 0.9500 . ?
C44 H44 0.9500 . ?
C47 Cl3 1.749(5) . ?
C47 Cl2 1.755(4) . ?
C47 Cl1 1.761(5) . ?
C47 H47 1.0000 . ?
C48 Cl5 1.675(7) . ?
C48 Cl4 1.714(6) . ?
C48 Cl9 1.810(7) . ?
C48 H48 1.0000 . ?
Cl6 C49 1.744(5) . ?
C49 Cl8 1.756(5) . ?
C49 Cl7 1.767(5) . ?
C49 H49 1.0000 . ?

loop_
_cod_related_entry_id
_cod_related_entry_database
_cod_related_entry_code
1 ChemSpider 30653065
